data_7004853
loop_
_publ_author_name
'Suzuki, Takayoshi'
'Fujiiwara, Katsuhiro'
'Takagi, Hideo D.'
'Kashiwabara, Kazuo'

_publ_section_title
;
 Preparation and characterization of mixed-ligand cobalt(III) complexes
 containing (3-aminopropyl)dimethylphosphine (pdmp). Conformation of
 the six-membered pdmp chelate ring.
;
_journal_issue 3
_journal_name_full 'Dalton transactions (Cambridge, England : 2003)'
_journal_page_first 308
_journal_page_last 319
_journal_paper_doi 10.1039/b612025c
_journal_year 2007
_chemical_formula_moiety 'C10 H28 Cl2 Co N2 P2 1+, F6 P 1-, C2 H3 N'
_chemical_formula_sum 'C12 H31 Cl2 Co F6 N3 P3'
_chemical_formula_weight 554.14
_chemical_name_common
;
trans(Cl,Cl)cis(P,P)-dichlorobis((3-
aminopropyl)dimethylphosphine)cobalt(iii) hexafluorophosphate
acetonitrile solvate
;
_chemical_name_systematic
;
trans(Cl,Cl)cis(P,P)-dichlorobis((3-aminopropyl)dimethylphosphine)cobalt(III)
hexafluorophosphate acetonitrile solvate
;
_space_group_IT_number 12
_symmetry_cell_setting monoclinic
_symmetry_space_group_name_Hall '-C 2y'
_symmetry_space_group_name_H-M 'C 1 2/m 1'
_atom_sites_solution_hydrogens geom
_atom_sites_solution_primary direct
_atom_sites_solution_secondary difmap
_audit_creation_method SHELXL-97
_cell_angle_alpha 90.00
_cell_angle_beta 104.58(2)
_cell_angle_gamma 90.00
_cell_formula_units_Z 4
_cell_length_a 16.771(9)
_cell_length_b 17.947(8)
_cell_length_c 7.952(4)
_cell_measurement_reflns_used 8517
_cell_measurement_temperature 296(2)
_cell_measurement_theta_max 27.5
_cell_measurement_theta_min 3.2
_cell_volume 2316(2)
_computing_cell_refinement PROCESS-AUTO
_computing_data_collection PROCESS-AUTO
_computing_data_reduction 'CrystalStructure 3.7.0'
_computing_molecular_graphics 'ORTEP3 for win'
_computing_publication_material SHELXL-97
_computing_structure_refinement SHELXL-97
_computing_structure_solution SIR92
_diffrn_ambient_temperature 296(2)
_diffrn_detector_area_resol_mean 10.00
_diffrn_measured_fraction_theta_full 0.996
_diffrn_measured_fraction_theta_max 0.996
_diffrn_measurement_device_type 'Rigaku RAXIS-RAPID'
_diffrn_measurement_method \w
_diffrn_radiation_monochromator graphite
_diffrn_radiation_source 'fine-focus sealed tube'
_diffrn_radiation_type 'Mo K\a'
_diffrn_radiation_wavelength 0.71075
_diffrn_reflns_av_R_equivalents 0.0231
_diffrn_reflns_av_sigmaI/netI 0.0199
_diffrn_reflns_limit_h_max 21
_diffrn_reflns_limit_h_min -21
_diffrn_reflns_limit_k_max 23
_diffrn_reflns_limit_k_min -22
_diffrn_reflns_limit_l_max 10
_diffrn_reflns_limit_l_min -10
_diffrn_reflns_number 11386
_diffrn_reflns_theta_full 27.46
_diffrn_reflns_theta_max 27.46
_diffrn_reflns_theta_min 3.16
_exptl_absorpt_coefficient_mu 1.230
_exptl_absorpt_correction_T_max 0.7910
_exptl_absorpt_correction_T_min 0.7485
_exptl_absorpt_correction_type multi-scan
_exptl_absorpt_process_details
;
Higashi, T. (1995). Program for Absorption Correction.
Rigaku Corporation, Tokyo, Japan.
;
_exptl_crystal_colour green
_exptl_crystal_density_diffrn 1.589
_exptl_crystal_density_method 'not measured'
_exptl_crystal_description block
_exptl_crystal_F_000 1136
_exptl_crystal_size_max 0.30
_exptl_crystal_size_mid 0.24
_exptl_crystal_size_min 0.20
_refine_diff_density_max 0.890
_refine_diff_density_min -0.547
_refine_diff_density_rms 0.096
_refine_ls_extinction_method none
_refine_ls_goodness_of_fit_ref 1.161
_refine_ls_hydrogen_treatment constr
_refine_ls_matrix_type full
_refine_ls_number_parameters 137
_refine_ls_number_reflns 2738
_refine_ls_number_restraints 0
_refine_ls_restrained_S_all 1.161
_refine_ls_R_factor_all 0.0610
_refine_ls_R_factor_gt 0.0543
_refine_ls_shift/su_max 0.001
_refine_ls_shift/su_mean 0.000
_refine_ls_structure_factor_coef Fsqd
_refine_ls_weighting_details 'calc w=1/[\s^2^(Fo^2^)+(0.0667P)^2^+11.8368P] where P=(Fo^2^+2Fc^2^)/3'
_refine_ls_weighting_scheme calc
_refine_ls_wR_factor_gt 0.1660
_refine_ls_wR_factor_ref 0.1745
_reflns_number_gt 2362
_reflns_number_total 2738
_reflns_threshold_expression 'I > 2\s(I)'
_cod_data_source_file b612025c.txt
_cod_data_source_block pdmpCl2C
_cod_database_code 7004853

loop_
_symmetry_equiv_pos_as_xyz
'x, y, z'
'-x, y, -z'
'x+1/2, y+1/2, z'
'-x+1/2, y+1/2, -z'
'-x, -y, -z'
'x, -y, z'
'-x+1/2, -y+1/2, -z'
'x+1/2, -y+1/2, z'

loop_
_atom_site_label
_atom_site_type_symbol
_atom_site_fract_x
_atom_site_fract_y
_atom_site_fract_z
_atom_site_U_iso_or_equiv
_atom_site_adp_type
_atom_site_occupancy
_atom_site_symmetry_multiplicity
_atom_site_calc_flag
_atom_site_refinement_flags
_atom_site_disorder_assembly
_atom_site_disorder_group
Co1 Co 1.0000 0.22206(4) 1.0000 0.0340(2) Uani 1 2 d S . .
Cl1 Cl 1.09068(7) 0.21842(8) 0.83557(15) 0.0559(3) Uani 1 1 d . . .
P1 P 0.93058(7) 0.30759(7) 0.81650(15) 0.0467(3) Uani 1 1 d . . .
P2 P 0.70303(12) 0.0000 0.7034(3) 0.0551(5) Uani 1 2 d S . .
F1 F 0.7029(5) -0.0862(3) 0.7087(13) 0.193(4) Uani 1 1 d . . .
F2 F 0.6109(4) 0.0000 0.5968(9) 0.147(3) Uani 1 2 d S . .
F3 F 0.6692(4) 0.0000 0.8726(7) 0.0925(17) Uani 1 2 d S . .
F4 F 0.7343(5) 0.0000 0.5355(9) 0.160(4) Uani 1 2 d S . .
F5 F 0.7949(4) 0.0000 0.8051(10) 0.132(3) Uani 1 2 d S . .
N1 N 0.9308(3) 0.1387(2) 0.8520(5) 0.0522(9) Uani 1 1 d . . .
H1A H 0.9576 0.0959 0.8887 0.063 Uiso 1 1 calc R . .
H1B H 0.8834 0.1368 0.8855 0.063 Uiso 1 1 calc R . .
N2 N 0.9587(9) 0.0000 1.1623(18) 0.123(4) Uani 1 2 d S . .
C1 C 0.8386(4) 0.3447(4) 0.8613(8) 0.0793(19) Uani 1 1 d . . .
H1C H 0.8056 0.3046 0.8868 0.095 Uiso 1 1 calc R . .
H1D H 0.8078 0.3716 0.7617 0.095 Uiso 1 1 calc R . .
H1E H 0.8532 0.3776 0.9593 0.095 Uiso 1 1 calc R . .
C2 C 0.9866(5) 0.3891(3) 0.7682(9) 0.084(2) Uani 1 1 d . . .
H2A H 1.0369 0.3733 0.7424 0.101 Uiso 1 1 calc R . .
H2B H 0.9991 0.4217 0.8670 0.101 Uiso 1 1 calc R . .
H2C H 0.9532 0.4150 0.6698 0.101 Uiso 1 1 calc R . .
C3 C 0.8928(3) 0.2714(3) 0.5988(6) 0.0543(12) Uani 1 1 d . . .
H3A H 0.8553 0.3078 0.5311 0.065 Uiso 1 1 calc R . .
H3B H 0.9391 0.2669 0.5470 0.065 Uiso 1 1 calc R . .
C4 C 0.8488(3) 0.1968(3) 0.5818(6) 0.0612(13) Uani 1 1 d . . .
H4A H 0.8251 0.1861 0.4598 0.073 Uiso 1 1 calc R . .
H4B H 0.8041 0.1995 0.6388 0.073 Uiso 1 1 calc R . .
C5 C 0.9067(3) 0.1338(3) 0.6618(6) 0.0577(12) Uani 1 1 d . . .
H5A H 0.8798 0.0864 0.6274 0.069 Uiso 1 1 calc R . .
H5B H 0.9557 0.1359 0.6180 0.069 Uiso 1 1 calc R . .
C6 C 0.9034(7) 0.0000 1.201(2) 0.100(4) Uani 1 2 d S . .
C7 C 0.8274(11) 0.0000 1.231(2) 0.156(7) Uani 1 2 d S . .
H7A H 0.8002 0.0461 1.1913 0.188 Uiso 0.50 1 calc PR . .
H7B H 0.8323 -0.0054 1.3534 0.188 Uiso 0.50 1 calc PR . .
H7C H 0.7959 -0.0407 1.1698 0.188 Uiso 0.50 1 calc PR . .

loop_
_atom_site_aniso_label
_atom_site_aniso_U_11
_atom_site_aniso_U_22
_atom_site_aniso_U_33
_atom_site_aniso_U_23
_atom_site_aniso_U_13
_atom_site_aniso_U_12
Co1 0.0391(4) 0.0330(4) 0.0286(4) 0.000 0.0059(3) 0.000
Cl1 0.0503(6) 0.0764(8) 0.0445(6) 0.0071(5) 0.0181(5) 0.0005(5)
P1 0.0494(6) 0.0413(6) 0.0412(6) 0.0044(5) -0.0039(5) 0.0021(5)
P2 0.0552(10) 0.0572(11) 0.0526(10) 0.000 0.0133(8) 0.000
F1 0.233(8) 0.065(3) 0.337(11) -0.045(5) 0.180(8) -0.015(4)
F2 0.071(4) 0.270(11) 0.088(4) 0.000 -0.003(3) 0.000
F3 0.112(4) 0.103(4) 0.070(3) 0.000 0.038(3) 0.000
F4 0.130(6) 0.297(12) 0.071(4) 0.000 0.060(4) 0.000
F5 0.072(4) 0.200(9) 0.107(5) 0.000 -0.012(3) 0.000
N1 0.070(3) 0.044(2) 0.0410(19) -0.0053(16) 0.0102(17) -0.0149(18)
N2 0.170(12) 0.061(5) 0.171(11) 0.000 0.104(10) 0.000
C1 0.078(4) 0.087(4) 0.064(3) -0.007(3) -0.001(3) 0.039(3)
C2 0.103(5) 0.050(3) 0.081(4) 0.026(3) -0.014(4) -0.018(3)
C3 0.055(3) 0.064(3) 0.039(2) 0.010(2) 0.003(2) -0.002(2)
C4 0.059(3) 0.078(4) 0.041(2) -0.008(2) 0.001(2) -0.019(3)
C5 0.073(3) 0.059(3) 0.039(2) -0.014(2) 0.009(2) -0.014(2)
C6 0.061(5) 0.053(5) 0.176(13) 0.000 0.009(7) 0.000
C7 0.154(15) 0.23(2) 0.100(10) 0.000 0.059(10) 0.000

loop_
_atom_type_symbol
_atom_type_description
_atom_type_scat_dispersion_real
_atom_type_scat_dispersion_imag
_atom_type_scat_source
Co Co 0.3494 0.9721 'International Tables Vol C Tables 4.2.6.8 and 6.1.1.4'
Cl Cl 0.1484 0.1585 'International Tables Vol C Tables 4.2.6.8 and 6.1.1.4'
P P 0.1023 0.0942 'International Tables Vol C Tables 4.2.6.8 and 6.1.1.4'
F F 0.0171 0.0103 'International Tables Vol C Tables 4.2.6.8 and 6.1.1.4'
N N 0.0061 0.0033 'International Tables Vol C Tables 4.2.6.8 and 6.1.1.4'
C C 0.0033 0.0016 'International Tables Vol C Tables 4.2.6.8 and 6.1.1.4'
H H 0.0000 0.0000 'International Tables Vol C Tables 4.2.6.8 and 6.1.1.4'

loop_
_geom_angle_atom_site_label_1
_geom_angle_atom_site_label_2
_geom_angle_atom_site_label_3
_geom_angle
_geom_angle_site_symmetry_1
_geom_angle_site_symmetry_3
_geom_angle_publ_flag
N1 Co1 N1 87.4(2) . 2_757 ?
N1 Co1 P1 89.99(13) . . ?
N1 Co1 P1 173.81(11) 2_757 . ?
N1 Co1 P1 173.81(11) . 2_757 ?
N1 Co1 P1 89.98(13) 2_757 2_757 ?
P1 Co1 P1 93.14(7) . 2_757 ?
N1 Co1 Cl1 86.85(13) . 2_757 ?
N1 Co1 Cl1 90.75(13) 2_757 2_757 ?
P1 Co1 Cl1 94.73(6) . 2_757 ?
P1 Co1 Cl1 87.57(6) 2_757 2_757 ?
N1 Co1 Cl1 90.74(13) . . ?
N1 Co1 Cl1 86.84(13) 2_757 . ?
P1 Co1 Cl1 87.57(6) . . ?
P1 Co1 Cl1 94.73(6) 2_757 . ?
Cl1 Co1 Cl1 176.67(8) 2_757 . ?
C1 P1 C3 102.2(3) . . ?
C1 P1 C2 104.9(4) . . ?
C3 P1 C2 99.2(3) . . ?
C1 P1 Co1 117.2(2) . . ?
C3 P1 Co1 112.24(18) . . ?
C2 P1 Co1 118.4(2) . . ?
F1 P2 F1 176.9(7) . 6 ?
F1 P2 F5 89.6(4) . . ?
F1 P2 F5 89.6(4) 6 . ?
F1 P2 F4 91.5(3) . . ?
F1 P2 F4 91.5(3) 6 . ?
F5 P2 F4 86.7(5) . . ?
F1 P2 F2 90.4(4) . . ?
F1 P2 F2 90.4(4) 6 . ?
F5 P2 F2 178.7(4) . . ?
F4 P2 F2 92.0(4) . . ?
F1 P2 F3 88.5(3) . . ?
F1 P2 F3 88.5(3) 6 . ?
F5 P2 F3 94.5(4) . . ?
F4 P2 F3 178.8(4) . . ?
F2 P2 F3 86.8(4) . . ?
C5 N1 Co1 126.8(3) . . ?
C5 N1 H1A 105.6 . . ?
Co1 N1 H1A 105.6 . . ?
C5 N1 H1B 105.6 . . ?
Co1 N1 H1B 105.6 . . ?
H1A N1 H1B 106.1 . . ?
P1 C1 H1C 109.5 . . ?
P1 C1 H1D 109.5 . . ?
H1C C1 H1D 109.5 . . ?
P1 C1 H1E 109.5 . . ?
H1C C1 H1E 109.5 . . ?
H1D C1 H1E 109.5 . . ?
P1 C2 H2A 109.5 . . ?
P1 C2 H2B 109.5 . . ?
H2A C2 H2B 109.5 . . ?
P1 C2 H2C 109.5 . . ?
H2A C2 H2C 109.5 . . ?
H2B C2 H2C 109.5 . . ?
C4 C3 P1 116.5(3) . . ?
C4 C3 H3A 108.2 . . ?
P1 C3 H3A 108.2 . . ?
C4 C3 H3B 108.2 . . ?
P1 C3 H3B 108.2 . . ?
H3A C3 H3B 107.3 . . ?
C3 C4 C5 111.9(4) . . ?
C3 C4 H4A 109.2 . . ?
C5 C4 H4A 109.2 . . ?
C3 C4 H4B 109.2 . . ?
C5 C4 H4B 109.2 . . ?
H4A C4 H4B 107.9 . . ?
N1 C5 C4 111.6(4) . . ?
N1 C5 H5A 109.3 . . ?
C4 C5 H5A 109.3 . . ?
N1 C5 H5B 109.3 . . ?
C4 C5 H5B 109.3 . . ?
H5A C5 H5B 108.0 . . ?
N2 C6 C7 173(2) . . ?
C6 C7 H7A 109.5 . . ?
C6 C7 H7B 109.5 . . ?
H7A C7 H7B 109.5 . . ?
C6 C7 H7C 109.5 . . ?
H7A C7 H7C 109.5 . . ?
H7B C7 H7C 109.5 . . ?

loop_
_geom_bond_atom_site_label_1
_geom_bond_atom_site_label_2
_geom_bond_distance
_geom_bond_site_symmetry_2
_geom_bond_publ_flag
Co1 N1 2.070(4) . ?
Co1 N1 2.070(4) 2_757 ?
Co1 P1 2.2328(14) . ?
Co1 P1 2.2328(14) 2_757 ?
Co1 Cl1 2.2422(14) 2_757 ?
Co1 Cl1 2.2423(14) . ?
P1 C1 1.796(6) . ?
P1 C3 1.808(5) . ?
P1 C2 1.831(6) . ?
P2 F1 1.548(5) . ?
P2 F1 1.548(5) 6 ?
P2 F5 1.550(6) . ?
P2 F4 1.553(6) . ?
P2 F2 1.564(7) . ?
P2 F3 1.586(6) . ?
N1 C5 1.466(6) . ?
N1 H1A 0.9000 . ?
N1 H1B 0.9000 . ?
N2 C6 1.050(14) . ?
C1 H1C 0.9600 . ?
C1 H1D 0.9600 . ?
C1 H1E 0.9600 . ?
C2 H2A 0.9600 . ?
C2 H2B 0.9600 . ?
C2 H2C 0.9600 . ?
C3 C4 1.519(7) . ?
C3 H3A 0.9700 . ?
C3 H3B 0.9700 . ?
C4 C5 1.521(8) . ?
C4 H4A 0.9700 . ?
C4 H4B 0.9700 . ?
C5 H5A 0.9700 . ?
C5 H5B 0.9700 . ?
C6 C7 1.353(18) . ?
C7 H7A 0.9600 . ?
C7 H7B 0.9600 . ?
C7 H7C 0.9600 . ?

loop_
_geom_torsion_atom_site_label_1
_geom_torsion_atom_site_label_2
_geom_torsion_atom_site_label_3
_geom_torsion_atom_site_label_4
_geom_torsion
_geom_torsion_site_symmetry_1
_geom_torsion_site_symmetry_2
_geom_torsion_site_symmetry_3
_geom_torsion_site_symmetry_4
_geom_torsion_publ_flag
N1 Co1 P1 C1 89.6(3) . . . . ?
P1 Co1 P1 C1 -85.0(3) 2_757 . . . ?
Cl1 Co1 P1 C1 2.8(3) 2_757 . . . ?
Cl1 Co1 P1 C1 -179.6(3) . . . . ?
N1 Co1 P1 C3 -28.3(2) . . . . ?
P1 Co1 P1 C3 157.1(2) 2_757 . . . ?
Cl1 Co1 P1 C3 -115.1(2) 2_757 . . . ?
Cl1 Co1 P1 C3 62.49(19) . . . . ?
N1 Co1 P1 C2 -143.0(3) . . . . ?
P1 Co1 P1 C2 42.4(3) 2_757 . . . ?
Cl1 Co1 P1 C2 130.2(3) 2_757 . . . ?
Cl1 Co1 P1 C2 -52.2(3) . . . . ?
N1 Co1 N1 C5 -132.4(5) 2_757 . . . ?
P1 Co1 N1 C5 41.9(4) . . . . ?
Cl1 Co1 N1 C5 136.7(4) 2_757 . . . ?
Cl1 Co1 N1 C5 -45.6(4) . . . . ?
C1 P1 C3 C4 -78.6(5) . . . . ?
C2 P1 C3 C4 173.8(4) . . . . ?
Co1 P1 C3 C4 47.8(5) . . . . ?
P1 C3 C4 C5 -66.3(5) . . . . ?
Co1 N1 C5 C4 -65.3(6) . . . . ?
C3 C4 C5 N1 70.9(6) . . . . ?
